data_4516457
loop_
_publ_author_name
'Kundu, Subrata'
'Chandrasekhar, Vadapalli'

_publ_section_title
;
 \h6-Benzene(tricarbonyl)chromium and Cymantrene Assemblies Supported on
 an Organostannoxane Platform
;
_journal_issue 11
_journal_name_full 'Crystal Growth &amp; Design'
_journal_page_first 5437
_journal_paper_doi 10.1021/acs.cgd.5b01064
_journal_volume 15
_journal_year 2015
_chemical_formula_moiety 'C28 H28 Cr2 O10 Sn '
_chemical_formula_sum 'C28 H28 Cr2 O10 Sn'
_chemical_formula_weight 747.21
_space_group_IT_number 2
_space_group_name_Hall '-P 1'
_space_group_name_H-M_alt 'P -1'
_symmetry_cell_setting triclinic
_symmetry_space_group_name_H-M 'P -1'
_atom_sites_solution_hydrogens geom
_atom_sites_solution_primary direct
_atom_sites_solution_secondary difmap
_audit_creation_method SHELXL-97
_cell_angle_alpha 98.599(5)
_cell_angle_beta 108.484(5)
_cell_angle_gamma 93.685(5)
_cell_formula_units_Z 2
_cell_length_a 11.267(5)
_cell_length_b 11.793(5)
_cell_length_c 11.808(5)
_cell_measurement_reflns_used 1545
_cell_measurement_temperature 100(2)
_cell_measurement_theta_max 22.98
_cell_measurement_theta_min 2.18
_cell_volume 1460.8(11)
_computing_cell_refinement 'Bruker SMART'
_computing_data_collection 'Bruker SMART'
_computing_data_reduction 'Bruker SAINT'
_computing_molecular_graphics 'Bruker SHELXTL'
_computing_publication_material 'Bruker SHELXTL'
_computing_structure_refinement 'SHELXL-97 (Sheldrick, 1997)'
_computing_structure_solution 'SHELXS-97 (Sheldrick, 1990)'
_diffrn_ambient_temperature 100(2)
_diffrn_measured_fraction_theta_full 0.970
_diffrn_measured_fraction_theta_max 0.970
_diffrn_measurement_device_type 'CCD area detector'
_diffrn_measurement_method 'phi and omega scans'
_diffrn_radiation_monochromator graphite
_diffrn_radiation_source 'fine-focus sealed tube'
_diffrn_radiation_type MoK\a
_diffrn_radiation_wavelength 0.71069
_diffrn_reflns_av_R_equivalents 0.0421
_diffrn_reflns_av_sigmaI/netI 0.0943
_diffrn_reflns_limit_h_max 13
_diffrn_reflns_limit_h_min -12
_diffrn_reflns_limit_k_max 14
_diffrn_reflns_limit_k_min -13
_diffrn_reflns_limit_l_max 14
_diffrn_reflns_limit_l_min -14
_diffrn_reflns_number 7788
_diffrn_reflns_theta_full 25.50
_diffrn_reflns_theta_max 25.50
_diffrn_reflns_theta_min 1.92
_exptl_absorpt_coefficient_mu 1.634
_exptl_absorpt_correction_T_max 1.00
_exptl_absorpt_correction_T_min 0.538924
_exptl_absorpt_correction_type empirical
_exptl_absorpt_process_details sadabs
_exptl_crystal_colour yellow
_exptl_crystal_density_diffrn 1.699
_exptl_crystal_density_method 'not measured'
_exptl_crystal_description blocl
_exptl_crystal_F_000 748
_exptl_crystal_size_max 0.16
_exptl_crystal_size_mid 0.14
_exptl_crystal_size_min 0.12
_refine_diff_density_max 3.016
_refine_diff_density_min -1.049
_refine_diff_density_rms 0.169
_refine_ls_extinction_method none
_refine_ls_goodness_of_fit_ref 0.981
_refine_ls_hydrogen_treatment constr
_refine_ls_matrix_type full
_refine_ls_number_parameters 372
_refine_ls_number_reflns 5286
_refine_ls_number_restraints 0
_refine_ls_restrained_S_all 0.981
_refine_ls_R_factor_all 0.0956
_refine_ls_R_factor_gt 0.0644
_refine_ls_shift/su_max 0.001
_refine_ls_shift/su_mean 0.000
_refine_ls_structure_factor_coef Fsqd
_refine_ls_weighting_details 'calc w=1/[\s^2^(Fo^2^)+(0.0915P)^2^+0.0000P] where P=(Fo^2^+2Fc^2^)/3'
_refine_ls_weighting_scheme calc
_refine_ls_wR_factor_gt 0.1476
_refine_ls_wR_factor_ref 0.1663
_reflns_number_gt 3716
_reflns_number_total 5286
_reflns_threshold_expression >2sigma(I)
_cod_data_source_file cg5b01064_si_002.cif
_cod_data_source_block complex2
_cod_depositor_comments
;
The following automatic conversions were performed:

data item '_symmetry_cell_setting' value 'Triclinic' was changed to
'triclinic' in accordance with the
/home/saulius/struct/COD-crude-data/automatic-downloads/DataCite-retrospective/ACS/depositions/lib/dictionaries/cif_core.dic
dictionary named 'cif_core.dic' version 2.4.2 last updated on
2011-04-26.

Automatic conversion script
Id: cif_fix_values 6909 2019-04-08 15:41:33Z antanas 
;
_cod_original_sg_symbol_H-M P-1
_cod_original_formula_sum 'C28 H28 Cr2 O10 Sn '
_cod_database_code 4516457

loop_
_symmetry_equiv_pos_as_xyz
'x, y, z'
'-x, -y, -z'

loop_
_atom_site_label
_atom_site_type_symbol
_atom_site_fract_x
_atom_site_fract_y
_atom_site_fract_z
_atom_site_U_iso_or_equiv
_atom_site_adp_type
_atom_site_occupancy
_atom_site_symmetry_multiplicity
_atom_site_calc_flag
_atom_site_refinement_flags
O7 O 0.0728(6) 0.4452(6) -0.2457(6) 0.0525(17) Uani 1 1 d .
Sn1 Sn 0.11650(5) 0.92356(4) 0.37150(5) 0.02511(19) Uani 1 1 d .
Cr1 Cr 0.32670(11) 1.40262(10) 0.57426(11) 0.0243(3) Uani 1 1 d .
Cr2 Cr 0.18703(12) 0.64919(11) -0.04451(11) 0.0297(3) Uani 1 1 d .
O1 O 0.2271(5) 0.8860(4) 0.2566(5) 0.0276(12) Uani 1 1 d .
O2 O 0.1509(5) 0.7184(5) 0.2826(5) 0.0316(12) Uani 1 1 d .
O3 O 0.1772(5) 1.0942(4) 0.3620(5) 0.0287(12) Uani 1 1 d .
O4 O 0.0660(4) 1.1205(4) 0.4870(4) 0.0258(11) Uani 1 1 d .
O5 O 0.1092(6) 0.8038(6) -0.2305(6) 0.0523(17) Uani 1 1 d .
O6 O -0.0723(6) 0.6421(5) -0.0248(6) 0.0442(15) Uani 1 1 d .
O8 O 0.5505(5) 1.2789(5) 0.5665(5) 0.0385(14) Uani 1 1 d .
O9 O 0.3376(5) 1.3093(5) 0.8014(5) 0.0428(15) Uani 1 1 d .
O10 O 0.4962(6) 1.6117(5) 0.7350(5) 0.0445(15) Uani 1 1 d .
C1 C 0.2139(6) 0.7748(6) 0.2352(6) 0.0232(16) Uani 1 1 d .
C2 C 0.2758(7) 0.7154(6) 0.1510(6) 0.0246(16) Uani 1 1 d .
C3 C 0.2683(7) 0.5936(6) 0.1299(7) 0.0294(18) Uani 1 1 d .
H3 H 0.2139 0.5487 0.1617 0.035 Uiso 1 1 calc R
C4 C 0.3206(7) 0.5368(7) 0.0485(7) 0.0305(18) Uani 1 1 d .
H4 H 0.3015 0.4528 0.0233 0.037 Uiso 1 1 calc R
C5 C 0.3806(7) 0.6010(7) -0.0150(7) 0.0344(19) Uani 1 1 d .
H5 H 0.4013 0.5604 -0.0837 0.041 Uiso 1 1 calc R
C6 C 0.3877(7) 0.7200(7) 0.0039(7) 0.0337(19) Uani 1 1 d .
H6 H 0.4136 0.7623 -0.0514 0.040 Uiso 1 1 calc R
C7 C 0.3357(7) 0.7803(7) 0.0898(7) 0.0294(18) Uani 1 1 d .
H7 H 0.3272 0.8627 0.0927 0.035 Uiso 1 1 calc R
C8 C 0.1177(8) 0.5255(8) -0.1691(8) 0.038(2) Uani 1 1 d .
C9 C 0.1396(8) 0.7456(7) -0.1571(8) 0.038(2) Uani 1 1 d .
C10 C 0.0271(8) 0.6461(6) -0.0306(7) 0.0326(19) Uani 1 1 d .
C11 C 0.1324(7) 1.1595(6) 0.4330(6) 0.0252(16) Uani 1 1 d .
C12 C 0.1633(7) 1.2868(6) 0.4422(6) 0.0241(16) Uani 1 1 d .
C13 C 0.2415(7) 1.3299(7) 0.3791(7) 0.0272(17) Uani 1 1 d .
H13 H 0.2858 1.2759 0.3406 0.033 Uiso 1 1 calc R
C14 C 0.2724(8) 1.4486(7) 0.3895(7) 0.036(2) Uani 1 1 d .
H14 H 0.3377 1.4767 0.3585 0.044 Uiso 1 1 calc R
C15 C 0.2280(8) 1.5251(7) 0.4640(7) 0.035(2) Uani 1 1 d .
H15 H 0.2641 1.6064 0.4848 0.042 Uiso 1 1 calc R
C16 C 0.1503(7) 1.4862(7) 0.5285(8) 0.0354(19) Uani 1 1 d .
H16 H 0.1325 1.5404 0.5909 0.042 Uiso 1 1 calc R
C17 C 0.1204(7) 1.3672(6) 0.5176(7) 0.0273(17) Uani 1 1 d .
H17 H 0.0819 1.3391 0.5735 0.033 Uiso 1 1 calc R
C18 C 0.4657(7) 1.3272(7) 0.5696(7) 0.0275(17) Uani 1 1 d .
C19 C 0.4328(7) 1.5297(7) 0.6740(7) 0.0293(18) Uani 1 1 d .
C20 C 0.3315(7) 1.3437(7) 0.7148(7) 0.0315(18) Uani 1 1 d .
C21 C 0.2388(6) 0.8996(6) 0.5399(6) 0.0243(16) Uani 1 1 d .
H21A H 0.1998 0.9194 0.6015 0.029 Uiso 1 1 calc R
H21B H 0.2517 0.8187 0.5356 0.029 Uiso 1 1 calc R
C22 C 0.3671(8) 0.9733(8) 0.5776(7) 0.039(2) Uani 1 1 d .
H22A H 0.3998 0.9622 0.5105 0.047 Uiso 1 1 calc R
H22B H 0.3551 1.0541 0.5934 0.047 Uiso 1 1 calc R
C23 C 0.4642(7) 0.9453(8) 0.6891(7) 0.036(2) Uani 1 1 d .
H23A H 0.5442 0.9899 0.7021 0.043 Uiso 1 1 calc R
H23B H 0.4752 0.8642 0.6735 0.043 Uiso 1 1 calc R
C24 C 0.4303(8) 0.9698(8) 0.8057(8) 0.040(2) Uani 1 1 d .
H24A H 0.4193 1.0500 0.8223 0.061 Uiso 1 1 calc R
H24B H 0.4969 0.9518 0.8722 0.061 Uiso 1 1 calc R
H24C H 0.3534 0.9231 0.7955 0.061 Uiso 1 1 calc R
C25 C -0.0688(7) 0.8913(7) 0.2464(7) 0.0316(18) Uani 1 1 d .
H25A H -0.1019 0.8119 0.2408 0.038 Uiso 1 1 calc R
H25B H -0.1217 0.9410 0.2764 0.038 Uiso 1 1 calc R
C26 C -0.0760(7) 0.9120(8) 0.1194(7) 0.0334(19) Uani 1 1 d .
H26A H -0.0183 0.8671 0.0914 0.040 Uiso 1 1 calc R
H26B H -0.0506 0.9930 0.1230 0.040 Uiso 1 1 calc R
C27 C -0.2106(8) 0.8774(9) 0.0296(7) 0.047(2) Uani 1 1 d .
H27A H -0.2382 0.7983 0.0315 0.057 Uiso 1 1 calc R
H27B H -0.2669 0.9264 0.0549 0.057 Uiso 1 1 calc R
C28 C -0.2190(10) 0.8876(9) -0.0969(8) 0.057(3) Uani 1 1 d .
H28A H -0.2022 0.9674 -0.1013 0.085 Uiso 1 1 calc R
H28B H -0.3021 0.8575 -0.1511 0.085 Uiso 1 1 calc R
H28C H -0.1582 0.8445 -0.1197 0.085 Uiso 1 1 calc R

loop_
_atom_site_aniso_label
_atom_site_aniso_U_11
_atom_site_aniso_U_22
_atom_site_aniso_U_33
_atom_site_aniso_U_23
_atom_site_aniso_U_13
_atom_site_aniso_U_12
O7 0.043(4) 0.055(4) 0.061(4) -0.010(4) 0.033(3) -0.011(3)
Sn1 0.0195(3) 0.0244(3) 0.0355(3) 0.0072(2) 0.0143(2) -0.0002(2)
Cr1 0.0183(6) 0.0222(6) 0.0366(7) 0.0081(5) 0.0141(5) 0.0002(5)
Cr2 0.0263(7) 0.0295(7) 0.0376(7) 0.0075(6) 0.0165(6) 0.0014(6)
O1 0.022(3) 0.024(3) 0.039(3) 0.005(2) 0.014(2) 0.002(2)
O2 0.027(3) 0.035(3) 0.038(3) 0.009(3) 0.019(3) 0.000(2)
O3 0.026(3) 0.024(3) 0.042(3) 0.009(2) 0.017(3) 0.005(2)
O4 0.018(3) 0.031(3) 0.035(3) 0.011(2) 0.014(2) 0.000(2)
O5 0.042(4) 0.056(4) 0.062(4) 0.032(4) 0.015(3) -0.004(3)
O6 0.032(4) 0.040(4) 0.064(4) 0.004(3) 0.024(3) 0.004(3)
O8 0.022(3) 0.041(3) 0.056(4) 0.006(3) 0.018(3) 0.009(3)
O9 0.032(3) 0.063(4) 0.038(3) 0.025(3) 0.012(3) -0.003(3)
O10 0.043(4) 0.033(3) 0.053(4) -0.006(3) 0.017(3) -0.005(3)
C1 0.014(4) 0.029(4) 0.027(4) 0.007(3) 0.006(3) 0.003(3)
C2 0.019(4) 0.030(4) 0.027(4) 0.006(3) 0.010(3) 0.004(3)
C3 0.023(4) 0.028(4) 0.037(4) 0.010(3) 0.007(4) 0.004(3)
C4 0.022(4) 0.031(4) 0.037(4) 0.004(4) 0.008(4) 0.008(3)
C5 0.027(4) 0.046(5) 0.032(4) 0.009(4) 0.011(4) 0.011(4)
C6 0.014(4) 0.044(5) 0.045(5) 0.008(4) 0.014(4) -0.006(3)
C7 0.019(4) 0.033(4) 0.041(5) 0.011(4) 0.014(4) 0.002(3)
C8 0.032(5) 0.047(5) 0.040(5) 0.001(4) 0.023(4) -0.005(4)
C9 0.032(5) 0.038(5) 0.046(5) 0.018(4) 0.014(4) -0.004(4)
C10 0.037(5) 0.021(4) 0.045(5) 0.005(4) 0.022(4) 0.005(3)
C11 0.017(4) 0.032(4) 0.026(4) 0.007(3) 0.005(3) 0.001(3)
C12 0.017(4) 0.026(4) 0.031(4) 0.011(3) 0.007(3) -0.004(3)
C13 0.019(4) 0.034(4) 0.031(4) 0.008(3) 0.010(3) 0.003(3)
C14 0.025(4) 0.041(5) 0.045(5) 0.016(4) 0.012(4) -0.008(4)
C15 0.028(5) 0.030(4) 0.049(5) 0.020(4) 0.010(4) 0.003(4)
C16 0.021(4) 0.031(5) 0.050(5) 0.007(4) 0.007(4) 0.004(3)
C17 0.021(4) 0.030(4) 0.038(4) 0.015(3) 0.014(3) 0.009(3)
C18 0.017(4) 0.030(4) 0.032(4) 0.007(3) 0.004(3) -0.003(3)
C19 0.021(4) 0.038(5) 0.037(4) 0.008(4) 0.019(4) 0.008(4)
C20 0.021(4) 0.034(5) 0.042(5) 0.009(4) 0.013(4) 0.000(3)
C21 0.015(4) 0.021(4) 0.039(4) 0.003(3) 0.015(3) 0.002(3)
C22 0.027(5) 0.052(6) 0.042(5) 0.013(4) 0.017(4) -0.001(4)
C23 0.019(4) 0.047(5) 0.045(5) 0.005(4) 0.016(4) 0.000(4)
C24 0.020(4) 0.053(6) 0.049(5) 0.004(4) 0.018(4) -0.007(4)
C25 0.024(4) 0.034(5) 0.042(5) 0.005(4) 0.018(4) -0.001(3)
C26 0.021(4) 0.048(5) 0.035(4) 0.005(4) 0.014(4) 0.011(4)
C27 0.035(5) 0.077(7) 0.035(5) 0.011(5) 0.016(4) 0.017(5)
C28 0.046(6) 0.073(7) 0.051(6) 0.019(5) 0.010(5) 0.017(5)

loop_
_atom_type_symbol
_atom_type_description
_atom_type_scat_dispersion_real
_atom_type_scat_dispersion_imag
_atom_type_scat_source
C C 0.0033 0.0016 'International Tables Vol C Tables 4.2.6.8 and 6.1.1.4'
H H 0.0000 0.0000 'International Tables Vol C Tables 4.2.6.8 and 6.1.1.4'
O O 0.0106 0.0060 'International Tables Vol C Tables 4.2.6.8 and 6.1.1.4'
Cr Cr 0.3209 0.6236 'International Tables Vol C Tables 4.2.6.8 and 6.1.1.4'
Sn Sn -0.6537 1.4246 'International Tables Vol C Tables 4.2.6.8 and 6.1.1.4'

loop_
_geom_angle_atom_site_label_1
_geom_angle_atom_site_label_2
_geom_angle_atom_site_label_3
_geom_angle
C21 Sn1 C25 146.5(3)
C21 Sn1 O3 103.0(2)
C25 Sn1 O3 103.7(3)
C21 Sn1 O1 101.8(2)
C25 Sn1 O1 102.1(2)
O3 Sn1 O1 80.92(19)
C19 Cr1 C18 90.1(3)
C19 Cr1 C20 87.9(3)
C18 Cr1 C20 88.8(3)
C19 Cr1 C17 129.6(3)
C18 Cr1 C17 139.8(3)
C20 Cr1 C17 87.0(3)
C19 Cr1 C13 139.3(3)
C18 Cr1 C13 86.8(3)
C20 Cr1 C13 132.5(3)
C17 Cr1 C13 67.6(3)
C19 Cr1 C15 86.6(3)
C18 Cr1 C15 131.1(3)
C20 Cr1 C15 139.7(3)
C17 Cr1 C15 66.8(3)
C13 Cr1 C15 66.0(3)
C19 Cr1 C12 164.0(3)
C18 Cr1 C12 104.4(3)
C20 Cr1 C12 98.9(3)
C17 Cr1 C12 37.5(3)
C13 Cr1 C12 37.9(3)
C15 Cr1 C12 78.9(3)
C19 Cr1 C16 97.3(3)
C18 Cr1 C16 165.2(3)
C20 Cr1 C16 104.2(3)
C17 Cr1 C16 36.9(3)
C13 Cr1 C16 79.3(3)
C15 Cr1 C16 37.5(3)
C12 Cr1 C16 67.1(3)
C19 Cr1 C14 104.4(3)
C18 Cr1 C14 98.6(3)
C20 Cr1 C14 165.6(3)
C17 Cr1 C14 79.4(3)
C13 Cr1 C14 36.7(3)
C15 Cr1 C14 36.6(3)
C12 Cr1 C14 67.3(3)
C16 Cr1 C14 67.2(3)
C8 Cr2 C9 88.3(4)
C8 Cr2 C10 85.4(4)
C9 Cr2 C10 88.9(4)
C8 Cr2 C3 111.8(3)
C9 Cr2 C3 160.0(3)
C10 Cr2 C3 92.9(3)
C8 Cr2 C2 149.1(3)
C9 Cr2 C2 122.5(3)
C10 Cr2 C2 91.4(3)
C3 Cr2 C2 37.6(3)
C8 Cr2 C4 88.1(4)
C9 Cr2 C4 150.5(4)
C10 Cr2 C4 119.9(3)
C3 Cr2 C4 36.9(3)
C2 Cr2 C4 67.0(3)
C8 Cr2 C6 120.4(3)
C9 Cr2 C6 90.5(3)
C10 Cr2 C6 154.2(3)
C3 Cr2 C6 79.3(3)
C2 Cr2 C6 67.4(3)
C4 Cr2 C6 66.5(3)
C8 Cr2 C5 92.2(4)
C9 Cr2 C5 113.6(3)
C10 Cr2 C5 157.3(3)
C3 Cr2 C5 67.1(3)
C2 Cr2 C5 79.2(3)
C4 Cr2 C5 37.4(3)
C6 Cr2 C5 36.2(3)
C8 Cr2 C7 158.1(3)
C9 Cr2 C7 94.2(3)
C10 Cr2 C7 116.4(3)
C3 Cr2 C7 67.2(3)
C2 Cr2 C7 37.0(3)
C4 Cr2 C7 79.1(3)
C6 Cr2 C7 37.9(3)
C5 Cr2 C7 66.9(3)
C1 O1 Sn1 102.5(4)
C11 O3 Sn1 104.9(4)
O2 C1 O1 120.8(7)
O2 C1 C2 121.3(7)
O1 C1 C2 118.0(6)
C7 C2 C3 120.4(7)
C7 C2 C1 120.1(7)
C3 C2 C1 119.4(7)
C7 C2 Cr2 72.6(4)
C3 C2 Cr2 70.9(4)
C1 C2 Cr2 126.6(5)
C4 C3 C2 120.3(7)
C4 C3 Cr2 72.2(4)
C2 C3 Cr2 71.6(4)
C3 C4 C5 120.2(8)
C3 C4 Cr2 70.9(4)
C5 C4 Cr2 71.9(4)
C6 C5 C4 120.2(8)
C6 C5 Cr2 71.8(5)
C4 C5 Cr2 70.7(4)
C5 C6 C7 120.2(7)
C5 C6 Cr2 71.9(5)
C7 C6 Cr2 71.3(4)
C2 C7 C6 118.8(7)
C2 C7 Cr2 70.4(4)
C6 C7 Cr2 70.8(4)
O7 C8 Cr2 177.9(7)
O5 C9 Cr2 178.1(8)
O6 C10 Cr2 178.2(8)
O4 C11 O3 122.7(7)
O4 C11 C12 122.1(7)
O3 C11 C12 115.2(6)
C17 C12 C13 118.6(7)
C17 C12 C11 120.5(7)
C13 C12 C11 120.9(7)
C17 C12 Cr1 70.6(4)
C13 C12 Cr1 70.8(4)
C11 C12 Cr1 128.0(5)
C14 C13 C12 120.9(7)
C14 C13 Cr1 72.6(5)
C12 C13 Cr1 71.4(4)
C15 C14 C13 119.0(8)
C15 C14 Cr1 70.8(5)
C13 C14 Cr1 70.7(4)
C14 C15 C16 122.0(8)
C14 C15 Cr1 72.7(5)
C16 C15 Cr1 71.9(4)
C17 C16 C15 118.4(8)
C17 C16 Cr1 70.6(4)
C15 C16 Cr1 70.6(5)
C16 C17 C12 121.1(7)
C16 C17 Cr1 72.5(4)
C12 C17 Cr1 71.9(4)
O8 C18 Cr1 178.9(7)
O10 C19 Cr1 177.7(7)
O9 C20 Cr1 178.2(7)
C22 C21 Sn1 112.5(5)
C23 C22 C21 113.9(7)
C22 C23 C24 114.5(7)
C26 C25 Sn1 112.9(5)
C25 C26 C27 110.7(7)
C28 C27 C26 112.2(8)

loop_
_geom_bond_atom_site_label_1
_geom_bond_atom_site_label_2
_geom_bond_distance
O7 C8 1.168(9)
Sn1 C21 2.101(7)
Sn1 C25 2.112(8)
Sn1 O3 2.114(5)
Sn1 O1 2.133(5)
Cr1 C19 1.847(9)
Cr1 C18 1.862(8)
Cr1 C20 1.879(8)
Cr1 C17 2.198(8)
Cr1 C13 2.207(7)
Cr1 C15 2.207(8)
Cr1 C12 2.215(7)
Cr1 C16 2.223(8)
Cr1 C14 2.231(8)
Cr2 C8 1.840(9)
Cr2 C9 1.850(8)
Cr2 C10 1.859(9)
Cr2 C3 2.190(7)
Cr2 C2 2.199(7)
Cr2 C4 2.207(8)
Cr2 C6 2.221(7)
Cr2 C5 2.222(8)
Cr2 C7 2.227(8)
O1 C1 1.288(9)
O2 C1 1.250(9)
O3 C11 1.296(9)
O4 C11 1.234(9)
O5 C9 1.166(9)
O6 C10 1.143(10)
O8 C18 1.150(9)
O9 C20 1.139(9)
O10 C19 1.158(9)
C1 C2 1.503(10)
C2 C7 1.404(10)
C2 C3 1.413(10)
C3 C4 1.391(11)
C4 C5 1.420(11)
C5 C6 1.382(11)
C6 C7 1.446(11)
C11 C12 1.499(10)
C12 C17 1.417(10)
C12 C13 1.435(10)
C13 C14 1.399(11)
C14 C15 1.393(12)
C15 C16 1.426(11)
C16 C17 1.399(11)
C21 C22 1.536(10)
C22 C23 1.517(11)
C23 C24 1.534(11)
C25 C26 1.533(10)
C26 C27 1.537(11)
C27 C28 1.490(12)
